data_1537127
loop_
_publ_author_name
'Fruehmann, B.'
'Kubel, F.'
'Hagemann, H.'
'Bill, H.'

_publ_section_title
;
 Synthesis and structure of the new fluoride bromide Ba6.668(2) Ca0.332(2)
 F12 Br2 and solid solutions with composition Ba(7-x) Ca(x) F12 (Cl(y)
 Br(1-y))2 with x = 0.5, 0 < y < 1
;
_journal_name_full 'Zeitschrift fuer Anorganische und Allgemeine Chemie'
_journal_page_first 1484
_journal_page_last 1488
_journal_volume 630
_journal_year 2004
_chemical_formula_sum 'Ba0.559 Br0.028 Ca0.025 Cl0.139 F'
_chemical_name_systematic 'Ba.559 Ca0.025 Br.028 Cl.139 F'
_space_group_IT_number 176
_symmetry_space_group_name_Hall '-P 6c'
_symmetry_space_group_name_H-M 'P 63/m'
_cell_angle_alpha 90
_cell_angle_beta 90
_cell_angle_gamma 120
_cell_formula_units_Z 12
_cell_length_a 10.5503
_cell_length_b 10.5503
_cell_length_c 4.2182
_cell_volume 406.619
_citation_journal_id_ASTM ZAACAB
_cod_data_source_file Fruehmann_ZAACAB_2004_1179.cif
_cod_data_source_block Ba0.559Br0.028Ca0.025Cl0.139F1
_cod_original_cell_volume 406.6187
_cod_original_formula_sum 'Ba0.559 Br0.028 Ca0.025 Cl0.139 F1'
_cod_database_code 1537127

loop_
_symmetry_equiv_pos_as_xyz
x,y,z
x-y,x,z+1/2
-y,x-y,z
-x,-y,z+1/2
-x+y,-x,z
y,-x+y,z+1/2
-x,-y,-z
-x+y,-x,-z-1/2
y,-x+y,-z
x,y,-z-1/2
x-y,x,-z
-y,x-y,-z-1/2

loop_
_atom_site_label
_atom_site_type_symbol
_atom_site_fract_x
_atom_site_fract_y
_atom_site_fract_z
_atom_site_occupancy
_atom_site_U_iso_or_equiv
Ba1 Ba+2 0.597556 0.706865 0.75 1 0.0
Ba2 Ba+2 1 1 0.75 0.3524 0.0
Cl1 Cl-1 0.3334 0.6667 0.25 0.832 0.0
F3 F-1 0.7259 0.87764 0.25 0.5 0.0
F2 F-1 0.62286 0.56628 0.25 1 0.0
Br1 Br-1 0.3334 0.6667 0.25 0.168 0.0
F1 F-1 0.7802 0.898 0.25 0.5 0.0
Ca1 Ca+2 1 1 0 0.1476 0.0
